data_2206566
loop_
_publ_author_name
'Jeanneau, Erwann'
'Mishra, Shashank'
'Hubert-Pfalzgraf, Liliane G.'

_publ_section_title
;Di-\m-aqua-bis[{<i>N</i>-
[(2-dimethylamino-\k<i>N</i>)ethyl]-<i>N</i>,<i>N</i>',<i>N</i>'-trimethylethane- 1,2-diamine-\k^2^<i>N</i>,<i>N</i>'}sodium(I)] diiodide
;
_journal_coeditor_code TK6237
_journal_issue 8
_journal_name_full 'Acta Crystallographica, Section E'
_journal_page_first o1528
_journal_page_last o1530
_journal_paper_doi 10.1107/S1600536805021239
_journal_volume 61
_journal_year 2005
_chemical_formula_iupac '[Na2 (C9 H23 N3)2 (H2 O)2] I2'
_chemical_formula_moiety 'C18 H50 N6 Na2 O2 2+, 2I -'
_chemical_formula_sum 'C18 H50 I2 N6 Na2 O2'
_chemical_formula_weight 682.42
_chemical_name_systematic
;
Di-\m-aqua-bis[{N-[(2-dimethylamino-\kN)ethyl]-N,N',N'-trimethylethane-
1,2-diamine-\k^2^N,N'}sodium(I)] diiodide
;
_space_group_IT_number 12
_symmetry_cell_setting monoclinic
_symmetry_space_group_name_Hall '-C 2y'
_symmetry_space_group_name_H-M 'C 1 2/m 1'
_atom_sites_solution_hydrogens geom
_atom_sites_solution_primary direct
_audit_creation_method CRYSTALS_ver_12.80
_cell_angle_alpha 90
_cell_angle_beta 120.997(2)
_cell_angle_gamma 90
_cell_formula_units_Z 2
_cell_length_a 13.7534(6)
_cell_length_b 17.1348(8)
_cell_length_c 7.6723(3)
_cell_measurement_reflns_used 1809
_cell_measurement_temperature 150
_cell_measurement_theta_max 28
_cell_measurement_theta_min 1
_cell_volume 1549.87(12)
_computing_cell_refinement DENZO/SCALEPACK
_computing_data_collection 'COLLECT (Nonius, 2001)'
_computing_data_reduction 'DENZO/SCALEPACK (Otwinowski & Minor, 1997)'
_computing_molecular_graphics 'ORTEP-3 (Farrugia, 1997)'
_computing_publication_material CRYSTALS
_computing_structure_refinement 'CRYSTALS (Betteridge <i>et al.</i>, 2003)'
_computing_structure_solution 'SIR92 (Altomare <i>et al.</i>, 1994)'
_diffrn_ambient_temperature 150
_diffrn_measured_fraction_theta_full 0.998
_diffrn_measured_fraction_theta_max 0.994
_diffrn_measurement_device_type 'Nonius KappaCCD'
_diffrn_measurement_method \w
_diffrn_radiation_monochromator graphite
_diffrn_radiation_type 'Mo K\a'
_diffrn_radiation_wavelength 0.71073
_diffrn_reflns_av_R_equivalents 0.027
_diffrn_reflns_limit_h_max 18
_diffrn_reflns_limit_h_min -17
_diffrn_reflns_limit_k_max 20
_diffrn_reflns_limit_k_min -22
_diffrn_reflns_limit_l_max 10
_diffrn_reflns_limit_l_min -10
_diffrn_reflns_number 3361
_diffrn_reflns_theta_full 27.3
_diffrn_reflns_theta_max 27.9
_diffrn_reflns_theta_min 2.1
_diffrn_standards_number 0
_exptl_absorpt_coefficient_mu 2.079
_exptl_absorpt_correction_T_max 0.901
_exptl_absorpt_correction_T_min 0.901
_exptl_absorpt_correction_type multi-scan
_exptl_absorpt_process_details 'DENZO/SCALEPACK (Otwinowski & Minor, 1997)'
_exptl_crystal_colour colorless
_exptl_crystal_density_diffrn 1.462
_exptl_crystal_description block
_exptl_crystal_F_000 688
_exptl_crystal_size_max 0.05
_exptl_crystal_size_mid 0.05
_exptl_crystal_size_min 0.05
_refine_diff_density_max 2.24
_refine_diff_density_min -0.72
_refine_ls_extinction_method None
_refine_ls_goodness_of_fit_ref 0.872
_refine_ls_hydrogen_treatment refxyz
_refine_ls_matrix_type full
_refine_ls_number_parameters 126
_refine_ls_number_reflns 1629
_refine_ls_number_restraints 58
_refine_ls_R_factor_all 0.049
_refine_ls_R_factor_gt 0.040
_refine_ls_shift/su_max <0.001
_refine_ls_structure_factor_coef Fsqd
_refine_ls_weighting_details
;
Method, part 1, Chebychev polynomial (Watkin, 1994, Prince, 1982),
[weight] = 1.0/[A~0~T~0~(x)+A~1~T~1~(x) ... +A~n-1~T~n-1~(x)] where A~i~ are
the Chebychev coefficients listed below and x= Fcalc/F~max~. Method, robust
weighting (Prince, 1982), W = [weight] [1-(\dF/6 \\times \sF)^2^]^2^.
A~i~ are 25.3 38.1 24.1 10.0 3.69
;
_refine_ls_weighting_scheme calc
_refine_ls_wR_factor_all 0.099
_refine_ls_wR_factor_gt 0.091
_refine_ls_wR_factor_ref 0.091
_reflns_number_gt 1629
_reflns_number_total 1899
_reflns_threshold_expression I>2\s(I)
_cod_data_source_file tk6237.cif
_cod_original_sg_symbol_H-M 'C 2/m'
_cod_database_code 2206566

loop_
_symmetry_equiv_pos_as_xyz
x,y,z
-x,-y,-z
x+1/2,y+1/2,z
-x+1/2,-y+1/2,-z
-x,y,-z
x,-y,z
-x+1/2,y+1/2,-z
x+1/2,-y+1/2,z

loop_
_atom_site_label
_atom_site_fract_x
_atom_site_fract_y
_atom_site_fract_z
_atom_site_U_iso_or_equiv
_atom_site_adp_type
_atom_site_occupancy
_atom_site_type_symbol
Na1 0.64595(19) 0.0000 0.1052(4) 0.0283 Uani 1.0000 Na
O2 0.4804(4) 0.0000 -0.2264(6) 0.0297 Uani 1.0000 O
N3 0.7401(4) 0.1284(3) 0.2278(7) 0.0435 Uani 1.0000 N
C4 0.8131(6) 0.1384(4) 0.1406(11) 0.0624 Uani 1.0000 C
C5 0.8794(5) 0.0691(5) 0.1577(11) 0.0645 Uani 1.0000 C
N6 0.8105(5) 0.0000 0.0548(10) 0.0393 Uani 1.0000 N
C7 0.7695(7) 0.0000 -0.1612(12) 0.0468 Uani 1.0000 C
C8 0.8010(5) 0.1270(4) 0.4487(9) 0.0508 Uani 1.0000 C
C9 0.6633(7) 0.1946(3) 0.1583(9) 0.0595 Uani 1.0000 C
I10 0.5000 0.15724(2) 0.5000 0.0317 Uani 1.0000 I
H41 0.866(2) 0.1810(15) 0.212(5) 0.078(2) Uiso 1.0000 H
H42 0.765(2) 0.1505(19) -0.005(3) 0.078(2) Uiso 1.0000 H
H51 0.927(3) 0.0812(16) 0.101(5) 0.079(2) Uiso 1.0000 H
H52 0.927(3) 0.0576(16) 0.304(3) 0.079(2) Uiso 1.0000 H
H81 0.748(2) 0.126(3) 0.496(4) 0.062(2) Uiso 1.0000 H
H82 0.847(3) 0.1728(17) 0.502(4) 0.062(2) Uiso 1.0000 H
H83 0.849(3) 0.0818(18) 0.498(4) 0.062(2) Uiso 1.0000 H
H91 0.614(3) 0.191(2) 0.212(7) 0.072(2) Uiso 1.0000 H
H92 0.705(2) 0.2428(13) 0.203(7) 0.072(2) Uiso 1.0000 H
H93 0.618(3) 0.194(2) 0.013(3) 0.072(2) Uiso 1.0000 H
H5 0.7247(14) 0.0457(8) -0.222(3) 0.0579(14) Uiso 1.0000 H
H12 0.832(2) 0.0000 -0.182(4) 0.058(2) Uiso 1.0000 H
H7 0.484(5) -0.038(2) -0.288(8) 0.0450(14) Uiso 1.0000 H

loop_
_atom_site_aniso_label
_atom_site_aniso_U_11
_atom_site_aniso_U_22
_atom_site_aniso_U_33
_atom_site_aniso_U_12
_atom_site_aniso_U_13
_atom_site_aniso_U_23
Na1 0.0267(11) 0.0279(11) 0.0307(12) 0.0000 0.0152(10) 0.0000
O2 0.039(2) 0.028(2) 0.029(2) 0.0000 0.0215(19) 0.0000
N3 0.061(3) 0.038(2) 0.049(2) -0.020(2) 0.041(2) -0.0142(19)
C4 0.081(4) 0.063(4) 0.069(4) -0.039(3) 0.056(4) -0.029(3)
C5 0.047(3) 0.094(5) 0.069(4) -0.026(3) 0.042(3) -0.025(4)
N6 0.031(3) 0.044(3) 0.051(3) 0.0000 0.027(3) 0.0000
C7 0.041(4) 0.052(4) 0.049(4) 0.0000 0.024(3) 0.0000
C8 0.048(3) 0.060(3) 0.044(3) -0.012(3) 0.023(2) 0.000(3)
C9 0.093(5) 0.041(3) 0.044(3) -0.008(3) 0.035(3) 0.004(2)
I10 0.0374(2) 0.0282(2) 0.0317(2) 0.0000 0.01944(16) 0.0000

loop_
_atom_type_symbol
_atom_type_scat_dispersion_real
_atom_type_scat_dispersion_imag
_atom_type_scat_source
Na 0.0362 0.0249 'International Tables Vol C 4.2.6.8 and 6.1.1.4'
I -0.4742 1.8119 'International Tables Vol C 4.2.6.8 and 6.1.1.4'
C 0.0033 0.0016 'International Tables Vol C 4.2.6.8 and 6.1.1.4'
N 0.0061 0.0033 'International Tables Vol C 4.2.6.8 and 6.1.1.4'
O 0.0106 0.0060 'International Tables Vol C 4.2.6.8 and 6.1.1.4'
H 0.0000 0.0000 'International Tables Vol C 4.2.6.8 and 6.1.1.4'

loop_
_geom_angle_atom_site_label_1
_geom_angle_atom_site_label_2
_geom_angle_atom_site_label_3
_geom_angle_site_symmetry_1
_geom_angle_site_symmetry_3
_geom_angle
_geom_angle_publ_flag
O2 Na1 N3 2_655 6_555 101.39(12) yes
O2 Na1 O2 2_655 . 85.87(16) yes
N3 Na1 O2 6_555 . 115.45(13) yes
O2 Na1 N3 2_655 . 101.39(12) yes
N3 Na1 N3 6_555 . 125.1(3) yes
O2 Na1 N3 . . 115.45(13) yes
O2 Na1 N6 2_655 . 167.9(2) yes
N3 Na1 N6 6_555 . 73.71(13) yes
O2 Na1 N6 . . 106.2(2) yes
N3 Na1 N6 . . 73.71(13) yes
Na1 O2 Na1 2_655 . 94.13(16) yes
Na1 O2 H7 2_655 6_555 120(4) no
Na1 O2 H7 . 6_555 108(4) no
Na1 O2 H7 2_655 . 120(4) no
Na1 O2 H7 . . 108(4) no
H7 O2 H7 6_555 . 105(8) no
Na1 N3 C4 . . 106.0(3) yes
Na1 N3 C8 . . 107.6(3) yes
C4 N3 C8 . . 114.4(5) yes
Na1 N3 C9 . . 114.5(4) yes
C4 N3 C9 . . 106.2(5) yes
C8 N3 C9 . . 108.3(5) yes
N3 C4 C5 . . 113.8(5) yes
N3 C4 H41 . . 108.6(16) no
C5 C4 H41 . . 107.7(16) no
N3 C4 H42 . . 109.2(16) no
C5 C4 H42 . . 107.0(16) no
H41 C4 H42 . . 110.5(17) no
C4 C5 N6 . . 114.0(5) yes
C4 C5 H51 . . 108.6(16) no
N6 C5 H51 . . 109.0(16) no
C4 C5 H52 . . 106.2(16) no
N6 C5 H52 . . 108.4(16) no
H51 C5 H52 . . 110.6(17) no
C5 N6 C5 6_555 . 107.6(7) yes
C5 N6 Na1 6_555 . 107.7(3) yes
C5 N6 Na1 . . 107.7(3) yes
C5 N6 C7 6_555 . 112.2(4) yes
C5 N6 C7 . . 112.2(4) yes
Na1 N6 C7 . . 109.2(4) yes
N6 C7 H5 . 6_555 109.3(11) no
N6 C7 H5 . . 109.3(11) no
H5 C7 H5 6_555 . 109.9(17) no
N6 C7 H12 . . 109.9(17) no
H5 C7 H12 6_555 . 109.2(11) no
H5 C7 H12 . . 109.2(11) no
N3 C8 H81 . . 110.2(16) no
N3 C8 H82 . . 110.0(16) no
H81 C8 H82 . . 108.6(17) no
N3 C8 H83 . . 110.0(16) no
H81 C8 H83 . . 109.3(17) no
H82 C8 H83 . . 108.8(17) no
N3 C9 H91 . . 109.0(17) no
N3 C9 H92 . . 110.6(16) no
H91 C9 H92 . . 109.5(17) no
N3 C9 H93 . . 109.2(17) no
H91 C9 H93 . . 109.1(17) no
H92 C9 H93 . . 109.4(17) no

loop_
_geom_bond_atom_site_label_1
_geom_bond_atom_site_label_2
_geom_bond_site_symmetry_2
_geom_bond_distance
_geom_bond_publ_flag
Na1 O2 2_655 2.356(5) yes
Na1 N3 6_555 2.480(4) yes
Na1 O2 . 2.385(5) yes
Na1 N3 . 2.480(4) yes
Na1 N6 . 2.485(6) yes
O2 H7 6_555 0.820(14) no
O2 H7 . 0.820(14) no
N3 C4 . 1.476(7) yes
N3 C8 . 1.453(7) yes
N3 C9 . 1.452(8) yes
C4 C5 . 1.461(10) yes
C4 H41 . 0.977(19) no
C4 H42 . 0.984(19) no
C5 N6 . 1.468(7) yes
C5 H51 . 0.977(19) no
C5 H52 . 0.983(19) no
N6 C7 . 1.450(10) yes
C7 H5 6_555 0.956(14) no
C7 H5 . 0.956(14) no
C7 H12 . 0.959(19) no
C8 H81 . 0.958(19) no
C8 H82 . 0.959(19) no
C8 H83 . 0.960(19) no
C9 H91 . 0.961(19) no
C9 H92 . 0.962(19) no
C9 H93 . 0.959(19) no
